data_4502495
loop_
_publ_author_name
'Ma, Qi'
'Zhu, Miaoli'
'Yuan, Caixia'
'Feng, Sisi'
'Lu, Liping'
'Wang, Qingming'

_publ_section_title
;
 A Molecular Helix: Self-Assembly of Coordination Polymers from d10Metal
 Ions and 1,10-Phenanthroline-5,6-dione (pdon) with the Bridges of
 SCN&#x2212;and Cl&#x2212;Anions
;
_journal_issue 4
_journal_name_full 'Crystal Growth &amp; Design'
_journal_page_first 1706
_journal_paper_doi 10.1021/cg901297y
_journal_volume 10
_journal_year 2010
_chemical_formula_sum 'C28 H12 Cd2 N8 O4 S4'
_chemical_formula_weight 877.50
_chemical_name_systematic
; 
 ? 
;
_space_group_IT_number 14
_symmetry_cell_setting monoclinic
_symmetry_space_group_name_Hall '-P 2ybc'
_symmetry_space_group_name_H-M 'P 1 21/c 1'
_atom_sites_solution_hydrogens geom
_atom_sites_solution_primary direct
_atom_sites_solution_secondary difmap
_audit_creation_method SHELXL-97
_cell_angle_alpha 90.00
_cell_angle_beta 91.2530(10)
_cell_angle_gamma 90.00
_cell_formula_units_Z 4
_cell_length_a 13.1392(15)
_cell_length_b 13.0766(14)
_cell_length_c 17.2116(18)
_cell_measurement_reflns_used 2812
_cell_measurement_temperature 298(2)
_cell_measurement_theta_max 25.425
_cell_measurement_theta_min 2.367
_cell_volume 2956.5(6)
_computing_cell_refinement 'Bruker SMART'
_computing_data_collection 'Bruker SMART'
_computing_data_reduction 'Bruker SAINT'
_computing_molecular_graphics 'Bruker SHELXTL'
_computing_publication_material 'Bruker SHELXTL'
_computing_structure_refinement 'SHELXL-97 (Sheldrick, 1997)'
_computing_structure_solution 'SHELXS-97 (Sheldrick, 1990)'
_diffrn_ambient_temperature 298(2)
_diffrn_measured_fraction_theta_full 0.971
_diffrn_measured_fraction_theta_max 0.971
_diffrn_measurement_device_type 'CCD area detector'
_diffrn_measurement_method 'phi and omega scans'
_diffrn_radiation_monochromator graphite
_diffrn_radiation_source 'fine-focus sealed tube'
_diffrn_radiation_type MoK\a
_diffrn_radiation_wavelength 0.71073
_diffrn_reflns_av_R_equivalents 0.0940
_diffrn_reflns_av_sigmaI/netI 0.1217
_diffrn_reflns_limit_h_max 10
_diffrn_reflns_limit_h_min -15
_diffrn_reflns_limit_k_max 14
_diffrn_reflns_limit_k_min -15
_diffrn_reflns_limit_l_max 20
_diffrn_reflns_limit_l_min -20
_diffrn_reflns_number 14189
_diffrn_reflns_theta_full 25.00
_diffrn_reflns_theta_max 25.00
_diffrn_reflns_theta_min 1.96
_exptl_absorpt_coefficient_mu 1.773
_exptl_absorpt_correction_T_max 0.7526
_exptl_absorpt_correction_T_min 0.6859
_exptl_absorpt_correction_type multi-scan
_exptl_absorpt_process_details sadabs
_exptl_crystal_colour yellow
_exptl_crystal_density_diffrn 1.971
_exptl_crystal_density_method 'not measured'
_exptl_crystal_description block
_exptl_crystal_F_000 1712
_exptl_crystal_size_max 0.23
_exptl_crystal_size_mid 0.18
_exptl_crystal_size_min 0.17
_refine_diff_density_max 5.593
_refine_diff_density_min -1.460
_refine_diff_density_rms 0.236
_refine_ls_extinction_method none
_refine_ls_goodness_of_fit_ref 0.884
_refine_ls_hydrogen_treatment constr
_refine_ls_matrix_type full
_refine_ls_number_parameters 415
_refine_ls_number_reflns 5057
_refine_ls_number_restraints 6
_refine_ls_restrained_S_all 0.885
_refine_ls_R_factor_all 0.1737
_refine_ls_R_factor_gt 0.0915
_refine_ls_shift/su_max 0.001
_refine_ls_shift/su_mean 0.000
_refine_ls_structure_factor_coef Fsqd
_refine_ls_weighting_details 'calc w=1/[\s^2^(Fo^2^)+(0.1513P)^2^] where P=(Fo^2^+2Fc^2^)/3'
_refine_ls_weighting_scheme calc
_refine_ls_wR_factor_gt 0.2166
_refine_ls_wR_factor_ref 0.2491
_reflns_number_gt 2360
_reflns_number_total 5057
_reflns_threshold_expression >2sigma(I)
_cod_data_source_file cg901297y_si_002.cif
_cod_data_source_block 2-Cd
_cod_depositor_comments
;
The following automatic conversions were performed:

'_symmetry_cell_setting' value 'Monoclinic' changed to 'monoclinic'
according to /home/saulius/struct/CIF-dictionaries/cif_core.dic
dictionary named 'cif_core.dic' version 2.4.2 from 2011-04-26.

Automatic conversion script
Id: cif_fix_values 1715 2011-07-08 13:25:40Z adriana 
;
_cod_original_sg_symbol_H-M P2(1)/c
_cod_database_code 4502495

loop_
_symmetry_equiv_pos_as_xyz
'x, y, z'
'-x, y+1/2, -z+1/2'
'-x, -y, -z'
'x, -y-1/2, z-1/2'

loop_
_atom_site_label
_atom_site_type_symbol
_atom_site_fract_x
_atom_site_fract_y
_atom_site_fract_z
_atom_site_U_iso_or_equiv
_atom_site_adp_type
_atom_site_occupancy
_atom_site_symmetry_multiplicity
_atom_site_calc_flag
_atom_site_refinement_flags
Cd1 Cd 0.67885(7) 0.88347(8) 1.09911(6) 0.0412(4) Uani 1 1 d .
Cd2 Cd 0.32012(7) 0.61441(8) 1.11478(6) 0.0416(4) Uani 1 1 d .
N1 N 0.6768(8) 0.8838(8) 0.9619(7) 0.046(3) Uani 1 1 d .
N2 N 0.8500(8) 0.8761(7) 1.0546(6) 0.037(2) Uani 1 1 d .
N3 N 0.1514(8) 0.6212(8) 1.0627(7) 0.048(3) Uani 1 1 d .
N4 N 0.3199(8) 0.6154(7) 0.9774(5) 0.032(2) Uani 1 1 d .
N5 N 0.5097(10) 0.8793(9) 1.0954(8) 0.066(4) Uani 1 1 d .
N6 N 0.4907(9) 0.6195(8) 1.1226(8) 0.055(3) Uani 1 1 d .
N7 N 0.7161(10) 1.1234(8) 1.2604(6) 0.053(3) Uani 1 1 d .
N8 N 0.7108(10) 0.8710(8) 1.2270(7) 0.056(3) Uani 1 1 d U
O1 O 0.8871(14) 0.8795(15) 0.7402(8) 0.163(9) Uani 1 1 d .
O2 O 1.0527(10) 0.8715(13) 0.8328(7) 0.116(6) Uani 1 1 d .
O3 O -0.0520(11) 0.6374(14) 0.8284(8) 0.134(7) Uani 1 1 d .
O4 O 0.1165(13) 0.6352(17) 0.7460(8) 0.174(9) Uani 1 1 d .
S1 S 0.3058(3) 0.8293(3) 1.1032(2) 0.0470(9) Uani 1 1 d .
S2 S 0.6884(3) 0.6668(3) 1.0864(2) 0.0460(9) Uani 1 1 d .
S3 S 0.6913(3) 1.0926(3) 1.1000(2) 0.0435(9) Uani 1 1 d .
S4 S 0.6894(3) 0.9045(3) 1.3853(2) 0.0434(9) Uani 1 1 d .
C1 C 0.5935(10) 0.8847(10) 0.9184(9) 0.048(4) Uani 1 1 d .
H1 H 0.5314 0.8889 0.9431 0.058 Uiso 1 1 calc R
C2 C 0.5923(12) 0.8799(12) 0.8379(9) 0.061(4) Uani 1 1 d .
H2 H 0.5314 0.8750 0.8096 0.074 Uiso 1 1 calc R
C3 C 0.6804(12) 0.8823(11) 0.8025(9) 0.055(4) Uani 1 1 d .
H3 H 0.6812 0.8863 0.7486 0.066 Uiso 1 1 calc R
C4 C 0.7722(12) 0.8791(11) 0.8444(8) 0.054(4) Uani 1 1 d .
C5 C 0.7673(9) 0.8794(9) 0.9293(7) 0.033(3) Uani 1 1 d .
C6 C 0.8611(9) 0.8782(9) 0.9774(8) 0.035(3) Uani 1 1 d .
C7 C 0.9576(9) 0.8741(9) 0.9462(7) 0.035(3) Uani 1 1 d .
C8 C 1.0422(10) 0.8745(8) 0.9947(8) 0.036(3) Uani 1 1 d .
H8 H 1.1069 0.8758 0.9739 0.043 Uiso 1 1 calc R
C9 C 1.0307(12) 0.8729(10) 1.0743(11) 0.062(5) Uani 1 1 d .
H9 H 1.0859 0.8709 1.1090 0.074 Uiso 1 1 calc R
C10 C 0.9375(11) 0.8743(9) 1.0970(8) 0.041(3) Uani 1 1 d .
H10 H 0.9296 0.8741 1.1505 0.049 Uiso 1 1 calc R
C11 C 0.8723(13) 0.8791(13) 0.8114(9) 0.065(5) Uani 1 1 d .
C12 C 0.9687(15) 0.8755(14) 0.8599(11) 0.078(6) Uani 1 1 d .
C13 C 0.0665(9) 0.6204(10) 1.1081(9) 0.044(3) Uani 1 1 d .
H13 H 0.0726 0.6160 1.1619 0.052 Uiso 1 1 calc R
C14 C -0.0286(9) 0.6262(10) 1.0715(8) 0.045(4) Uani 1 1 d .
H14 H -0.0858 0.6302 1.1023 0.054 Uiso 1 1 calc R
C15 C -0.0427(11) 0.6265(9) 0.9913(9) 0.048(4) Uani 1 1 d .
H15 H -0.1071 0.6268 0.9678 0.058 Uiso 1 1 calc R
C16 C 0.0419(11) 0.6262(10) 0.9500(7) 0.044(3) Uani 1 1 d .
C17 C 0.1402(8) 0.6242(8) 0.9847(7) 0.030(3) Uani 1 1 d .
C18 C 0.2346(12) 0.6224(10) 0.9378(8) 0.048(4) Uani 1 1 d .
C19 C 0.2275(12) 0.6274(9) 0.8554(8) 0.045(3) Uani 1 1 d .
C20 C 0.3149(13) 0.6234(12) 0.8154(9) 0.064(5) Uani 1 1 d .
H20 H 0.3134 0.6209 0.7614 0.076 Uiso 1 1 calc R
C21 C 0.4072(11) 0.6231(11) 0.8570(8) 0.051(4) Uani 1 1 d .
H21 H 0.4684 0.6260 0.8309 0.061 Uiso 1 1 calc R
C22 C 0.4070(11) 0.6187(11) 0.9369(8) 0.054(4) Uani 1 1 d .
H22 H 0.4690 0.6178 0.9641 0.065 Uiso 1 1 calc R
C23 C 0.0332(11) 0.6334(12) 0.8633(10) 0.055(4) Uani 1 1 d .
C24 C 0.1283(14) 0.6305(13) 0.8177(10) 0.070(5) Uani 1 1 d .
C25 C 0.4252(10) 0.8554(10) 1.0980(8) 0.042(3) Uani 1 1 d .
C26 C 0.5691(10) 0.6412(10) 1.1095(9) 0.045(4) Uani 1 1 d .
C27 C 0.7065(10) 1.1091(9) 1.1963(9) 0.041(3) Uani 1 1 d .
C28 C 0.7069(11) 0.8846(9) 1.2891(7) 0.041(3) Uani 1 1 d .

loop_
_atom_site_aniso_label
_atom_site_aniso_U_11
_atom_site_aniso_U_22
_atom_site_aniso_U_33
_atom_site_aniso_U_23
_atom_site_aniso_U_13
_atom_site_aniso_U_12
Cd1 0.0310(6) 0.0506(7) 0.0422(6) -0.0026(5) 0.0041(4) -0.0022(5)
Cd2 0.0330(6) 0.0501(7) 0.0416(6) 0.0055(5) -0.0003(4) -0.0020(5)
N1 0.038(7) 0.029(6) 0.072(8) -0.010(6) -0.013(6) 0.009(5)
N2 0.041(6) 0.028(6) 0.042(7) 0.004(5) 0.002(5) 0.004(5)
N3 0.038(6) 0.056(8) 0.050(7) -0.011(6) 0.003(5) -0.002(6)
N4 0.034(6) 0.036(6) 0.027(5) 0.008(4) 0.017(5) 0.010(5)
N5 0.043(8) 0.052(8) 0.103(11) -0.003(7) 0.022(7) 0.008(7)
N6 0.036(7) 0.042(7) 0.085(10) 0.013(6) -0.014(6) 0.002(6)
N7 0.092(10) 0.050(8) 0.017(6) 0.008(5) 0.015(6) 0.000(7)
N8 0.093(8) 0.047(6) 0.027(6) 0.005(5) 0.013(5) 0.004(6)
O1 0.129(15) 0.30(3) 0.058(10) 0.000(11) 0.035(10) -0.002(14)
O2 0.063(8) 0.229(19) 0.058(8) -0.036(9) 0.027(7) -0.031(10)
O3 0.083(10) 0.25(2) 0.068(9) 0.053(10) -0.034(8) -0.066(12)
O4 0.102(12) 0.38(3) 0.042(8) -0.005(12) -0.013(8) 0.001(15)
S1 0.040(2) 0.046(2) 0.055(2) -0.0010(17) 0.0027(16) -0.0031(17)
S2 0.0402(19) 0.038(2) 0.060(2) -0.0011(17) 0.0126(17) 0.0032(16)
S3 0.050(2) 0.040(2) 0.040(2) 0.0000(14) 0.0019(16) -0.0005(16)
S4 0.051(2) 0.038(2) 0.042(2) -0.0029(15) 0.0047(16) 0.0027(16)
C1 0.026(7) 0.049(9) 0.071(11) 0.005(8) -0.009(7) 0.003(7)
C2 0.047(9) 0.084(12) 0.052(10) -0.009(9) -0.011(8) -0.005(9)
C3 0.056(10) 0.063(10) 0.045(9) 0.012(7) -0.013(7) -0.002(8)
C4 0.057(9) 0.055(10) 0.049(9) 0.005(7) 0.009(7) -0.003(8)
C5 0.037(7) 0.021(6) 0.042(8) 0.003(5) 0.004(6) 0.004(6)
C6 0.024(6) 0.033(7) 0.049(8) -0.002(6) 0.006(6) 0.003(6)
C7 0.038(7) 0.041(8) 0.027(7) -0.013(5) 0.015(5) 0.004(6)
C8 0.036(7) 0.024(7) 0.047(8) -0.006(6) 0.003(6) -0.008(6)
C9 0.046(10) 0.033(9) 0.106(15) -0.016(8) -0.011(9) 0.001(7)
C10 0.055(9) 0.026(7) 0.042(8) -0.010(6) -0.025(7) 0.008(7)
C11 0.061(10) 0.092(13) 0.044(10) -0.008(8) 0.011(8) -0.001(9)
C12 0.074(13) 0.075(13) 0.086(14) -0.014(10) 0.013(11) -0.031(10)
C13 0.024(7) 0.047(8) 0.060(9) 0.004(7) -0.028(6) 0.007(6)
C14 0.025(7) 0.053(9) 0.058(9) -0.005(7) 0.025(6) -0.010(6)
C15 0.046(8) 0.028(8) 0.070(11) -0.002(7) 0.003(7) -0.010(6)
C16 0.053(9) 0.047(9) 0.032(7) 0.004(6) 0.003(6) 0.002(7)
C17 0.023(6) 0.023(7) 0.043(8) 0.003(5) 0.000(5) -0.002(5)
C18 0.061(10) 0.027(7) 0.055(9) 0.006(6) 0.007(7) 0.007(7)
C19 0.066(10) 0.034(8) 0.035(8) 0.001(6) 0.008(7) 0.006(7)
C20 0.075(12) 0.072(12) 0.045(9) -0.023(8) 0.009(8) 0.005(9)
C21 0.037(8) 0.071(11) 0.046(9) 0.003(7) 0.014(7) 0.004(7)
C22 0.050(9) 0.065(10) 0.047(9) -0.005(7) 0.003(7) -0.010(8)
C23 0.034(7) 0.057(11) 0.075(11) 0.006(8) -0.008(7) 0.008(7)
C24 0.071(12) 0.087(13) 0.053(11) 0.014(9) 0.005(9) -0.016(10)
C25 0.038(8) 0.036(8) 0.052(8) -0.008(6) 0.029(7) 0.012(6)
C26 0.022(7) 0.038(9) 0.075(10) -0.014(7) -0.003(6) 0.004(6)
C27 0.040(8) 0.029(7) 0.055(9) 0.008(6) 0.017(6) 0.012(6)
C28 0.071(10) 0.034(8) 0.019(7) -0.003(6) 0.006(6) 0.002(7)

loop_
_atom_type_symbol
_atom_type_description
_atom_type_scat_dispersion_real
_atom_type_scat_dispersion_imag
_atom_type_scat_source
C C 0.0033 0.0016 'International Tables Vol C Tables 4.2.6.8 and 6.1.1.4'
H H 0.0000 0.0000 'International Tables Vol C Tables 4.2.6.8 and 6.1.1.4'
N N 0.0061 0.0033 'International Tables Vol C Tables 4.2.6.8 and 6.1.1.4'
O O 0.0106 0.0060 'International Tables Vol C Tables 4.2.6.8 and 6.1.1.4'
S S 0.1246 0.1234 'International Tables Vol C Tables 4.2.6.8 and 6.1.1.4'
Cd Cd -0.8075 1.2024 'International Tables Vol C Tables 4.2.6.8 and 6.1.1.4'

loop_
_geom_angle_atom_site_label_1
_geom_angle_atom_site_label_2
_geom_angle_atom_site_label_3
_geom_angle
_geom_angle_site_symmetry_1
_geom_angle_site_symmetry_3
N5 Cd1 N8 101.1(5) . .
N5 Cd1 N1 89.0(5) . .
N8 Cd1 N1 169.0(4) . .
N5 Cd1 N2 159.3(5) . .
N8 Cd1 N2 98.9(4) . .
N1 Cd1 N2 70.7(4) . .
N5 Cd1 S3 94.8(3) . .
N8 Cd1 S3 93.3(3) . .
N1 Cd1 S3 90.2(3) . .
N2 Cd1 S3 89.2(2) . .
N5 Cd1 S2 91.1(3) . .
N8 Cd1 S2 89.7(3) . .
N1 Cd1 S2 85.7(3) . .
N2 Cd1 S2 83.8(2) . .
S3 Cd1 S2 172.73(11) . .
N7 Cd2 N6 100.1(5) 2_647 .
N7 Cd2 N4 167.1(4) 2_647 .
N6 Cd2 N4 92.2(4) . .
N7 Cd2 N3 98.4(4) 2_647 .
N6 Cd2 N3 160.9(4) . .
N4 Cd2 N3 69.0(4) . .
N7 Cd2 S4 92.4(3) 2_647 2_647
N6 Cd2 S4 94.3(3) . 2_647
N4 Cd2 S4 90.3(3) . 2_647
N3 Cd2 S4 89.7(3) . 2_647
N7 Cd2 S1 90.0(3) 2_647 .
N6 Cd2 S1 92.3(3) . .
N4 Cd2 S1 85.7(2) . .
N3 Cd2 S1 82.9(3) . .
S4 Cd2 S1 172.46(11) 2_647 .
C1 N1 C5 120.1(13) . .
C1 N1 Cd1 124.2(10) . .
C5 N1 Cd1 115.6(8) . .
C6 N2 C10 115.3(11) . .
C6 N2 Cd1 116.1(8) . .
C10 N2 Cd1 128.5(9) . .
C17 N3 C13 119.6(11) . .
C17 N3 Cd2 117.2(8) . .
C13 N3 Cd2 123.2(9) . .
C18 N4 C22 117.2(12) . .
C18 N4 Cd2 120.4(8) . .
C22 N4 Cd2 122.1(9) . .
C25 N5 Cd1 165.2(12) . .
C26 N6 Cd2 159.6(12) . .
C27 N7 Cd2 157.3(12) . 2_657
C28 N8 Cd1 160.8(12) . .
C25 S1 Cd2 98.7(5) . .
C26 S2 Cd1 98.0(5) . .
C27 S3 Cd1 98.0(4) . .
C28 S4 Cd2 99.2(4) . 2_657
N1 C1 C2 124.1(14) . .
N1 C1 H1 117.9 . .
C2 C1 H1 117.9 . .
C3 C2 C1 118.0(14) . .
C3 C2 H2 121.0 . .
C1 C2 H2 121.0 . .
C2 C3 C4 121.2(15) . .
C2 C3 H3 119.4 . .
C4 C3 H3 119.4 . .
C3 C4 C11 125.6(14) . .
C3 C4 C5 117.4(13) . .
C11 C4 C5 117.0(13) . .
N1 C5 C4 118.8(12) . .
N1 C5 C6 120.7(11) . .
C4 C5 C6 120.4(11) . .
N2 C6 C7 120.2(11) . .
N2 C6 C5 116.8(11) . .
C7 C6 C5 123.0(12) . .
C8 C7 C6 119.9(11) . .
C8 C7 C12 120.5(13) . .
C6 C7 C12 119.5(13) . .
C7 C8 C9 119.8(12) . .
C7 C8 H8 120.1 . .
C9 C8 H8 120.1 . .
C10 C9 C8 115.0(14) . .
C10 C9 H9 122.5 . .
C8 C9 H9 122.5 . .
C9 C10 N2 129.7(15) . .
C9 C10 H10 115.2 . .
N2 C10 H10 115.2 . .
O1 C11 C4 123.5(17) . .
O1 C11 C12 113.5(16) . .
C4 C11 C12 123.1(15) . .
O2 C12 C7 119.4(18) . .
O2 C12 C11 123.6(18) . .
C7 C12 C11 116.9(15) . .
N3 C13 C14 118.3(13) . .
N3 C13 H13 120.8 . .
C14 C13 H13 120.8 . .
C13 C14 C15 123.3(13) . .
C13 C14 H14 118.3 . .
C15 C14 H14 118.3 . .
C16 C15 C14 115.8(13) . .
C16 C15 H15 122.1 . .
C14 C15 H15 122.1 . .
C15 C16 C17 122.7(13) . .
C15 C16 C23 119.0(13) . .
C17 C16 C23 118.3(12) . .
N3 C17 C16 120.1(11) . .
N3 C17 C18 117.6(11) . .
C16 C17 C18 122.2(12) . .
N4 C18 C19 124.2(13) . .
N4 C18 C17 115.7(12) . .
C19 C18 C17 120.1(13) . .
C20 C19 C18 118.0(15) . .
C20 C19 C24 122.6(14) . .
C18 C19 C24 119.2(14) . .
C19 C20 C21 118.4(14) . .
C19 C20 H20 120.8 . .
C21 C20 H20 120.8 . .
C22 C21 C20 119.5(13) . .
C22 C21 H21 120.3 . .
C20 C21 H21 120.3 . .
N4 C22 C21 122.4(13) . .
N4 C22 H22 118.8 . .
C21 C22 H22 118.8 . .
O3 C23 C24 119.8(16) . .
O3 C23 C16 121.7(15) . .
C24 C23 C16 118.4(13) . .
O4 C24 C19 122.6(17) . .
O4 C24 C23 115.7(16) . .
C19 C24 C23 121.6(15) . .
N5 C25 S1 176.5(12) . .
N6 C26 S2 176.1(14) . .
N7 C27 S3 177.8(12) . .
N8 C28 S4 174.9(15) . .

loop_
_geom_bond_atom_site_label_1
_geom_bond_atom_site_label_2
_geom_bond_distance
_geom_bond_site_symmetry_2
Cd1 N5 2.223(13) .
Cd1 N8 2.237(12) .
Cd1 N1 2.360(12) .
Cd1 N2 2.393(10) .
Cd1 S3 2.739(4) .
Cd1 S2 2.845(4) .
Cd2 N7 2.213(11) 2_647
Cd2 N6 2.244(12) .
Cd2 N4 2.364(9) .
Cd2 N3 2.375(11) .
Cd2 S4 2.748(3) 2_647
Cd2 S1 2.823(4) .
N1 C1 1.312(16) .
N1 C5 1.327(16) .
N2 C6 1.339(16) .
N2 C10 1.349(15) .
N3 C17 1.347(16) .
N3 C13 1.376(18) .
N4 C18 1.302(17) .
N4 C22 1.354(17) .
N5 C25 1.155(17) .
N6 C26 1.096(16) .
N7 C27 1.123(16) .
N7 Cd2 2.213(10) 2_657
N8 C28 1.087(15) .
O1 C11 1.25(2) .
O2 C12 1.21(2) .
O3 C23 1.260(19) .
O4 C24 1.243(19) .
S1 C25 1.610(14) .
S2 C26 1.659(14) .
S3 C27 1.679(15) .
S4 C28 1.696(12) .
S4 Cd2 2.748(3) 2_657
C1 C2 1.39(2) .
C1 H1 0.9300 .
C2 C3 1.32(2) .
C2 H2 0.9300 .
C3 C4 1.39(2) .
C3 H3 0.9300 .
C4 C11 1.44(2) .
C4 C5 1.464(19) .
C5 C6 1.470(17) .
C6 C7 1.388(16) .
C7 C8 1.375(18) .
C7 C12 1.50(2) .
C8 C9 1.38(2) .
C8 H8 0.9300 .
C9 C10 1.29(2) .
C9 H9 0.9300 .
C10 H10 0.9300 .
C11 C12 1.50(2) .
C13 C14 1.389(17) .
C13 H13 0.9300 .
C14 C15 1.39(2) .
C14 H14 0.9300 .
C15 C16 1.333(19) .
C15 H15 0.9300 .
C16 C17 1.411(17) .
C16 C23 1.50(2) .
C17 C18 1.494(18) .
C18 C19 1.421(19) .
C19 C20 1.35(2) .
C19 C24 1.44(2) .
C20 C21 1.40(2) .
C20 H20 0.9300 .
C21 C22 1.377(19) .
C21 H21 0.9300 .
C22 H22 0.9300 .
C23 C24 1.49(2) .

loop_
_geom_hbond_atom_site_label_D
_geom_hbond_atom_site_label_H
_geom_hbond_atom_site_label_A
_geom_hbond_distance_DH
_geom_hbond_distance_HA
_geom_hbond_distance_DA
_geom_hbond_angle_DHA
_geom_hbond_site_symmetry_A
C20 H20 S1 0.93 2.80 3.704(16) 164.5 4_575
C14 H14 O1 0.93 2.41 3.130(19) 134.1 4_476
C9 H9 O4 0.93 2.38 3.14(2) 138.5 4_676
